data_4077239
loop_
_publ_author_name
'Izod, Keith'
'Clegg, William'
'Liddle, Stephen T.'

_publ_section_title
;
 The First Structurally Authenticated Rb&#x2212;PR3and
 Cs&#x2212;PR3Contacts. Synthesis and Crystal Structures of
 [Rb{(Me3Si)2CP(C6H4-2-CH2NMe2)2}]nand
 [Cs{(Me3Si)2CP(C6H4-2-CH2NMe2)2}(toluene)]n
;
_journal_issue 3
_journal_name_full Organometallics
_journal_page_first 367
_journal_paper_doi 10.1021/om0008732
_journal_volume 20
_journal_year 2001
_chemical_formula_sum 'C32 H50 Cs N2 P Si2'
_chemical_formula_weight 682.80
_chemical_name_systematic
;
 ?
;
_space_group_IT_number 9
_symmetry_cell_setting monoclinic
_symmetry_space_group_name_Hall 'C -2yc'
_symmetry_space_group_name_H-M 'C 1 c 1'
_atom_sites_solution_hydrogens geom
_atom_sites_solution_primary direct
_atom_sites_solution_secondary difmap
_audit_creation_method SHELXL-97
_cell_angle_alpha 90.00
_cell_angle_beta 102.999(2)
_cell_angle_gamma 90.00
_cell_formula_units_Z 4
_cell_length_a 20.0291(8)
_cell_length_b 11.2852(4)
_cell_length_c 16.6256(6)
_cell_measurement_reflns_used 14843
_cell_measurement_temperature 160(2)
_cell_measurement_theta_max 28.52
_cell_measurement_theta_min 2.31
_cell_volume 3661.6(2)
_computing_cell_refinement 'Siemens Saint'
_computing_data_collection 'Siemens SMART'
_computing_data_reduction 'Siemens SAINT'
_computing_molecular_graphics 'Siemens SHELXTL'
_computing_publication_material 'SHELXTL and local programs'
_computing_structure_refinement 'Siemens SHELXTL'
_computing_structure_solution 'Siemens SHELXTL'
_diffrn_ambient_temperature 160(2)
_diffrn_measured_fraction_theta_full 0.998
_diffrn_measured_fraction_theta_max 0.935
_diffrn_measurement_device_type 'Siemens SMART CCD diffractometer'
_diffrn_measurement_method '\w rotation with narrow frames'
_diffrn_radiation_monochromator graphite
_diffrn_radiation_source 'fine-focus sealed tube'
_diffrn_radiation_type MoK\a
_diffrn_radiation_wavelength 0.71073
_diffrn_reflns_av_R_equivalents 0.0146
_diffrn_reflns_av_sigmaI/netI 0.0318
_diffrn_reflns_limit_h_max 26
_diffrn_reflns_limit_h_min -26
_diffrn_reflns_limit_k_max 14
_diffrn_reflns_limit_k_min -14
_diffrn_reflns_limit_l_max 22
_diffrn_reflns_limit_l_min -22
_diffrn_reflns_number 15459
_diffrn_reflns_theta_full 26.00
_diffrn_reflns_theta_max 28.52
_diffrn_reflns_theta_min 2.08
_diffrn_standards_decay_% 0
_diffrn_standards_number 0
_exptl_absorpt_coefficient_mu 1.141
_exptl_absorpt_correction_T_max 0.6609
_exptl_absorpt_correction_T_min 0.5005
_exptl_absorpt_correction_type empirical
_exptl_crystal_colour yellow
_exptl_crystal_density_diffrn 1.239
_exptl_crystal_density_method 'not measured'
_exptl_crystal_description block
_exptl_crystal_F_000 1416
_exptl_crystal_size_max 0.80
_exptl_crystal_size_mid 0.38
_exptl_crystal_size_min 0.32
_refine_diff_density_max 0.411
_refine_diff_density_min -0.363
_refine_diff_density_rms 0.040
_refine_ls_abs_structure_details 'Flack H D (1983), Acta Cryst. A39, 876-881'
_refine_ls_abs_structure_Flack 0.006(7)
_refine_ls_extinction_coef 0.00076(4)
_refine_ls_extinction_expression Fc^*^=kFc[1+0.001xFc^2^\l^3^/sin(2\q)]^-1/4^
_refine_ls_extinction_method SHELXL
_refine_ls_goodness_of_fit_ref 0.919
_refine_ls_hydrogen_treatment mixed
_refine_ls_matrix_type full
_refine_ls_number_parameters 355
_refine_ls_number_reflns 8181
_refine_ls_number_restraints 2
_refine_ls_restrained_S_all 0.919
_refine_ls_R_factor_all 0.0206
_refine_ls_R_factor_gt 0.0192
_refine_ls_shift/su_max 0.001
_refine_ls_shift/su_mean 0.000
_refine_ls_structure_factor_coef Fsqd
_refine_ls_weighting_details 'calc w=1/[\s^2^(Fo^2^)+(0.0165P)^2^+0.0000P] where P=(Fo^2^+2Fc^2^)/3'
_refine_ls_weighting_scheme calc
_refine_ls_wR_factor_gt 0.0392
_refine_ls_wR_factor_ref 0.0394
_reflns_number_gt 7640
_reflns_number_total 8181
_reflns_threshold_expression >2sigma(I)
_cod_data_source_file om0008732.cif
_cod_data_source_block ki57
_cod_original_sg_symbol_H-M Cc
_cod_database_code 4077239

loop_
_symmetry_equiv_pos_as_xyz
'x, y, z'
'x, -y, z+1/2'
'x+1/2, y+1/2, z'
'x+1/2, -y+1/2, z+1/2'

loop_
_atom_site_label
_atom_site_type_symbol
_atom_site_fract_x
_atom_site_fract_y
_atom_site_fract_z
_atom_site_U_iso_or_equiv
_atom_site_adp_type
_atom_site_occupancy
_atom_site_symmetry_multiplicity
_atom_site_calc_flag
_atom_site_refinement_flags
Cs Cs 0.500308(11) 0.509328(10) 0.750370(12) 0.03657(4) Uani 1 1 d .
P P 0.50734(3) 0.66146(5) 0.94278(3) 0.02330(12) Uani 1 1 d .
C1 C 0.46320(10) 0.79135(16) 0.95744(12) 0.0268(4) Uani 1 1 d .
Si1 Si 0.40199(3) 0.84701(5) 0.86803(3) 0.03102(13) Uani 1 1 d .
C2 C 0.41851(17) 1.0036(2) 0.83744(18) 0.0633(8) Uani 1 1 d .
H2A H 0.4168 1.0575 0.8832 0.095 Uiso 1 1 calc R
H2B H 0.3834 1.0266 0.7887 0.095 Uiso 1 1 calc R
H2C H 0.4638 1.0080 0.8246 0.095 Uiso 1 1 calc R
C3 C 0.30968(12) 0.8471(3) 0.87889(17) 0.0558(7) Uani 1 1 d .
H3A H 0.2952 0.7656 0.8863 0.084 Uiso 1 1 calc R
H3B H 0.2802 0.8810 0.8291 0.084 Uiso 1 1 calc R
H3C H 0.3059 0.8947 0.9270 0.084 Uiso 1 1 calc R
C4 C 0.39994(13) 0.7617(3) 0.77035(14) 0.0426(7) Uani 1 1 d .
H4A H 0.4457 0.7621 0.7584 0.064 Uiso 1 1 calc R
H4B H 0.3672 0.7988 0.7246 0.064 Uiso 1 1 calc R
H4C H 0.3859 0.6798 0.7772 0.064 Uiso 1 1 calc R
Si2 Si 0.48344(3) 0.88073(5) 1.05090(3) 0.03464(14) Uani 1 1 d .
C5 C 0.41564(15) 0.9946(2) 1.05756(17) 0.0557(7) Uani 1 1 d .
H5A H 0.4095 1.0482 1.0101 0.084 Uiso 1 1 calc R
H5B H 0.4300 1.0403 1.1087 0.084 Uiso 1 1 calc R
H5C H 0.3722 0.9544 1.0574 0.084 Uiso 1 1 calc R
C6 C 0.56482(15) 0.9686(2) 1.06425(16) 0.0551(7) Uani 1 1 d .
H6A H 0.6040 0.9143 1.0722 0.083 Uiso 1 1 calc R
H6B H 0.5696 1.0203 1.1126 0.083 Uiso 1 1 calc R
H6C H 0.5634 1.0169 1.0149 0.083 Uiso 1 1 calc R
C7 C 0.49328(14) 0.7950(2) 1.15090(14) 0.0462(6) Uani 1 1 d .
H7A H 0.4541 0.7415 1.1470 0.069 Uiso 1 1 calc R
H7B H 0.4951 0.8505 1.1967 0.069 Uiso 1 1 calc R
H7C H 0.5357 0.7486 1.1607 0.069 Uiso 1 1 calc R
C8 C 0.59760(10) 0.68385(17) 0.99941(12) 0.0288(4) Uani 1 1 d .
C9 C 0.62238(10) 0.6453(2) 1.08074(12) 0.0353(5) Uani 1 1 d .
H9 H 0.5927 0.6028 1.1076 0.042 Uiso 1 1 calc R
C10 C 0.68915(13) 0.6676(2) 1.12313(15) 0.0543(7) Uani 1 1 d .
H10 H 0.7050 0.6393 1.1779 0.065 Uiso 1 1 calc R
C11 C 0.73251(12) 0.7308(3) 1.08542(16) 0.0657(9) Uani 1 1 d .
H11 H 0.7779 0.7487 1.1146 0.079 Uiso 1 1 calc R
C12 C 0.70942(12) 0.7680(3) 1.00490(16) 0.0557(7) Uani 1 1 d .
H12 H 0.7397 0.8102 0.9787 0.067 Uiso 1 1 calc R
C13 C 0.64257(10) 0.7452(2) 0.96091(13) 0.0356(5) Uani 1 1 d .
C14 C 0.62161(11) 0.7907(2) 0.87366(14) 0.0408(6) Uani 1 1 d .
H14A H 0.5743 0.8220 0.8646 0.049 Uiso 1 1 calc R
H14B H 0.6520 0.8575 0.8672 0.049 Uiso 1 1 calc R
N1 N 0.62397(10) 0.70200(18) 0.80931(11) 0.0447(5) Uani 1 1 d .
C15 C 0.60153(16) 0.7594(4) 0.72856(16) 0.0683(11) Uani 1 1 d .
H15A H 0.5558 0.7934 0.7239 0.103 Uiso 1 1 calc R
H15B H 0.6000 0.7007 0.6848 0.103 Uiso 1 1 calc R
H15C H 0.6338 0.8225 0.7231 0.103 Uiso 1 1 calc R
C16 C 0.69285(14) 0.6556(3) 0.81687(18) 0.0619(8) Uani 1 1 d .
H16A H 0.6930 0.5993 0.7721 0.093 Uiso 1 1 calc R
H16B H 0.7076 0.6152 0.8701 0.093 Uiso 1 1 calc R
H16C H 0.7243 0.7210 0.8136 0.093 Uiso 1 1 calc R
C17 C 0.47961(10) 0.53664(18) 1.00186(13) 0.0242(5) Uani 1 1 d .
C18 C 0.41697(10) 0.55136(19) 1.02475(12) 0.0272(4) Uani 1 1 d .
H18 H 0.3965 0.6278 1.0198 0.033 Uiso 1 1 calc R
C19 C 0.38351(11) 0.45897(19) 1.05428(13) 0.0329(5) Uani 1 1 d .
H19 H 0.3405 0.4720 1.0680 0.040 Uiso 1 1 calc R
C20 C 0.41336(11) 0.34732(18) 1.06367(13) 0.0338(5) Uani 1 1 d .
H20 H 0.3911 0.2833 1.0840 0.041 Uiso 1 1 calc R
C21 C 0.47568(12) 0.3305(2) 1.04316(13) 0.0294(5) Uani 1 1 d .
H21 H 0.4964 0.2543 1.0507 0.035 Uiso 1 1 calc R
C22 C 0.50941(11) 0.42190(17) 1.01156(13) 0.0236(4) Uani 1 1 d .
C23 C 0.57604(11) 0.3921(2) 0.98737(14) 0.0336(5) Uani 1 1 d .
H23A H 0.6062 0.4625 0.9971 0.040 Uiso 1 1 calc R
H23B H 0.5992 0.3278 1.0237 0.040 Uiso 1 1 calc R
N2 N 0.56789(9) 0.35484(15) 0.90122(11) 0.0338(4) Uani 1 1 d .
C24 C 0.63529(13) 0.3480(2) 0.88180(17) 0.0572(7) Uani 1 1 d .
H24A H 0.6634 0.2895 0.9179 0.086 Uiso 1 1 calc R
H24B H 0.6576 0.4257 0.8904 0.086 Uiso 1 1 calc R
H24C H 0.6302 0.3241 0.8241 0.086 Uiso 1 1 calc R
C25 C 0.53387(13) 0.2404(2) 0.88562(14) 0.0449(6) Uani 1 1 d .
H25A H 0.5318 0.2165 0.8285 0.067 Uiso 1 1 calc R
H25B H 0.4873 0.2466 0.8946 0.067 Uiso 1 1 calc R
H25C H 0.5596 0.1812 0.9233 0.067 Uiso 1 1 calc R
C26 C 0.29307(16) 0.3423(3) 0.68273(18) 0.0599(8) Uani 1 1 d .
C27 C 0.25221(13) 0.4435(3) 0.6824(2) 0.0637(9) Uani 1 1 d .
H27 H 0.2188 0.4631 0.6339 0.076 Uiso 1 1 calc R
C28 C 0.25952(18) 0.5133(3) 0.7496(3) 0.0793(10) Uani 1 1 d .
H28 H 0.2312 0.5813 0.7475 0.095 Uiso 1 1 calc R
C29 C 0.30508(17) 0.4891(3) 0.8180(2) 0.0735(9) Uani 1 1 d .
H29 H 0.3091 0.5398 0.8645 0.088 Uiso 1 1 calc R
C30 C 0.34626(13) 0.3930(3) 0.82325(17) 0.0553(7) Uani 1 1 d .
H30 H 0.3788 0.3771 0.8732 0.066 Uiso 1 1 calc R
C31 C 0.34156(13) 0.3184(2) 0.75730(18) 0.0538(7) Uani 1 1 d .
H31 H 0.3706 0.2510 0.7614 0.065 Uiso 1 1 calc R
C32 C 0.2808(2) 0.2603(4) 0.6107(3) 0.1368(18) Uani 1 1 d .
H32A H 0.2446 0.2927 0.5664 0.205 Uiso 1 1 calc R
H32B H 0.2665 0.1827 0.6274 0.205 Uiso 1 1 calc R
H32C H 0.3230 0.2515 0.5909 0.205 Uiso 1 1 calc R

loop_
_atom_site_aniso_label
_atom_site_aniso_U_11
_atom_site_aniso_U_22
_atom_site_aniso_U_33
_atom_site_aniso_U_23
_atom_site_aniso_U_13
_atom_site_aniso_U_12
Cs 0.05035(7) 0.03228(7) 0.02639(6) 0.00051(8) 0.00718(4) 0.00373(9)
P 0.0223(3) 0.0256(3) 0.0213(3) -0.0004(2) 0.0036(2) -0.0040(2)
C1 0.0322(11) 0.0241(10) 0.0232(10) 0.0000(8) 0.0041(8) -0.0017(8)
Si1 0.0332(3) 0.0279(3) 0.0291(3) 0.0002(2) 0.0011(2) 0.0018(2)
C2 0.092(2) 0.0375(15) 0.0529(16) 0.0136(13) 0.0001(15) -0.0007(14)
C3 0.0373(14) 0.0708(18) 0.0572(17) -0.0085(14) 0.0062(12) 0.0132(13)
C4 0.0386(15) 0.0530(18) 0.0310(14) -0.0063(14) -0.0033(11) 0.0074(14)
Si2 0.0517(4) 0.0246(3) 0.0254(3) -0.0025(2) 0.0040(3) -0.0016(3)
C5 0.0790(19) 0.0388(14) 0.0464(15) -0.0105(12) 0.0078(13) 0.0125(14)
C6 0.0745(18) 0.0380(13) 0.0462(15) -0.0071(11) -0.0006(13) -0.0201(12)
C7 0.0767(18) 0.0374(14) 0.0249(12) -0.0009(11) 0.0126(12) 0.0034(13)
C8 0.0263(10) 0.0288(10) 0.0302(11) -0.0006(9) 0.0037(8) -0.0046(8)
C9 0.0324(12) 0.0452(13) 0.0268(11) 0.0007(9) 0.0034(9) -0.0090(10)
C10 0.0452(15) 0.0800(19) 0.0301(13) 0.0085(13) -0.0072(10) -0.0127(14)
C11 0.0329(14) 0.113(3) 0.0433(16) 0.0015(16) -0.0081(12) -0.0247(15)
C12 0.0353(13) 0.0825(19) 0.0481(15) 0.0022(14) 0.0070(11) -0.0270(13)
C13 0.0287(11) 0.0452(13) 0.0313(12) 0.0008(10) 0.0034(9) -0.0116(9)
C14 0.0347(12) 0.0458(14) 0.0418(13) 0.0107(11) 0.0087(10) -0.0150(10)
N1 0.0433(12) 0.0632(13) 0.0289(10) 0.0061(9) 0.0113(8) -0.0173(10)
C15 0.060(2) 0.108(3) 0.0343(17) 0.0177(19) 0.0051(14) -0.032(2)
C16 0.0568(18) 0.079(2) 0.0569(18) 0.0009(15) 0.0264(15) -0.0119(15)
C17 0.0273(11) 0.0260(11) 0.0189(10) -0.0002(8) 0.0044(9) -0.0058(7)
C18 0.0269(11) 0.0272(11) 0.0288(11) -0.0050(9) 0.0089(8) -0.0001(9)
C19 0.0323(11) 0.0395(12) 0.0305(11) -0.0049(9) 0.0144(9) -0.0064(9)
C20 0.0461(14) 0.0323(11) 0.0242(11) -0.0015(9) 0.0105(10) -0.0150(10)
C21 0.0436(14) 0.0231(11) 0.0204(11) 0.0000(9) 0.0049(9) -0.0034(10)
C22 0.0255(11) 0.0264(11) 0.0172(11) -0.0014(8) 0.0011(8) -0.0006(9)
C23 0.0314(12) 0.0312(13) 0.0356(13) -0.0012(10) 0.0017(9) 0.0042(10)
N2 0.0373(10) 0.0364(10) 0.0303(10) 0.0055(8) 0.0131(8) 0.0068(8)
C24 0.0499(15) 0.0682(18) 0.0622(18) 0.0091(14) 0.0310(14) 0.0144(13)
C25 0.0632(16) 0.0432(14) 0.0308(13) -0.0069(11) 0.0157(11) -0.0007(12)
C26 0.0653(19) 0.075(2) 0.0456(17) -0.0070(15) 0.0249(14) -0.0309(17)
C27 0.0389(15) 0.085(2) 0.064(2) 0.0358(18) 0.0048(13) -0.0053(15)
C28 0.072(2) 0.067(2) 0.097(3) 0.012(2) 0.014(2) 0.0124(17)
C29 0.069(2) 0.064(2) 0.085(2) -0.0088(18) 0.0122(18) -0.0045(17)
C30 0.0439(15) 0.0670(19) 0.0504(16) 0.0024(14) 0.0007(12) -0.0107(14)
C31 0.0479(15) 0.0465(15) 0.0706(19) 0.0153(14) 0.0209(14) 0.0000(12)
C32 0.137(4) 0.173(5) 0.114(4) -0.041(3) 0.057(3) -0.050(4)

loop_
_atom_type_symbol
_atom_type_description
_atom_type_scat_dispersion_real
_atom_type_scat_dispersion_imag
_atom_type_scat_source
C C 0.0033 0.0016 'International Tables Vol C Tables 4.2.6.8 and 6.1.1.4'
H H 0.0000 0.0000 'International Tables Vol C Tables 4.2.6.8 and 6.1.1.4'
N N 0.0061 0.0033 'International Tables Vol C Tables 4.2.6.8 and 6.1.1.4'
Si Si 0.0817 0.0704 'International Tables Vol C Tables 4.2.6.8 and 6.1.1.4'
P P 0.1023 0.0942 'International Tables Vol C Tables 4.2.6.8 and 6.1.1.4'
Cs Cs -0.3680 2.1192 'International Tables Vol C Tables 4.2.6.8 and 6.1.1.4'

loop_
_geom_angle_atom_site_label_1
_geom_angle_atom_site_label_2
_geom_angle_atom_site_label_3
_geom_angle
_geom_angle_site_symmetry_1
_geom_angle_site_symmetry_3
N2 Cs N1 88.17(5) . .
N2 Cs C4 121.95(5) . .
N1 Cs C4 81.10(6) . .
N2 Cs C19 150.39(5) . 2_564
N1 Cs C19 120.11(5) . 2_564
C4 Cs C19 74.73(5) . 2_564
N2 Cs C20 172.59(5) . 2_564
N1 Cs C20 98.44(5) . 2_564
C4 Cs C20 62.82(5) . 2_564
C19 Cs C20 22.35(5) 2_564 2_564
N2 Cs P 68.14(3) . .
N1 Cs P 62.78(4) . .
C4 Cs P 56.22(4) . .
C19 Cs P 130.39(3) 2_564 .
C20 Cs P 117.89(3) 2_564 .
N2 Cs C30 77.63(5) . .
N1 Cs C30 138.48(6) . .
C4 Cs C30 74.28(6) . .
C19 Cs C30 85.04(5) 2_564 .
C20 Cs C30 99.27(6) 2_564 .
P Cs C30 75.74(4) . .
N2 Cs C7 79.09(5) . 2_564
N1 Cs C7 132.96(6) . 2_564
C4 Cs C7 143.19(6) . 2_564
C19 Cs C7 75.00(5) 2_564 2_564
C20 Cs C7 93.88(5) 2_564 2_564
P Cs C7 143.77(4) . 2_564
C30 Cs C7 82.71(6) . 2_564
N2 Cs C18 135.20(5) . 2_564
N1 Cs C18 123.25(4) . 2_564
C4 Cs C18 96.00(5) . 2_564
C19 Cs C18 21.36(4) 2_564 2_564
C20 Cs C18 37.68(5) 2_564 2_564
P Cs C18 151.69(3) . 2_564
C30 Cs C18 92.55(5) . 2_564
C7 Cs C18 56.21(5) 2_564 2_564
N2 Cs C21 159.74(5) . 2_564
N1 Cs C21 83.76(5) . 2_564
C4 Cs C21 75.14(5) . 2_564
C19 Cs C21 37.45(5) 2_564 2_564
C20 Cs C21 21.14(5) 2_564 2_564
P Cs C21 123.07(3) . 2_564
C30 Cs C21 120.14(5) . 2_564
C7 Cs C21 92.90(5) 2_564 2_564
C18 Cs C21 42.14(5) 2_564 2_564
N2 Cs C31 82.82(5) . .
N1 Cs C31 158.92(6) . .
C4 Cs C31 87.56(6) . .
C19 Cs C31 73.09(5) 2_564 .
C20 Cs C31 91.99(5) 2_564 .
P Cs C31 96.16(5) . .
C30 Cs C31 20.56(5) . .
C7 Cs C31 63.83(6) 2_564 .
C18 Cs C31 75.40(5) 2_564 .
C21 Cs C31 110.51(5) 2_564 .
C1 P C8 106.19(9) . .
C1 P C17 109.71(9) . .
C8 P C17 101.90(9) . .
C1 P Cs 126.87(7) . .
C8 P Cs 110.71(7) . .
C17 P Cs 98.64(7) . .
P C1 Si1 116.35(10) . .
P C1 Si2 123.95(11) . .
Si1 C1 Si2 119.18(10) . .
C1 Si1 C4 114.21(10) . .
C1 Si1 C2 114.70(11) . .
C4 Si1 C2 102.57(13) . .
C1 Si1 C3 114.57(11) . .
C4 Si1 C3 104.48(12) . .
C2 Si1 C3 104.98(14) . .
Si1 C4 Cs 126.13(10) . .
C1 Si2 C6 114.47(11) . .
C1 Si2 C5 113.68(11) . .
C6 Si2 C5 104.48(13) . .
C1 Si2 C7 115.16(10) . .
C6 Si2 C7 104.46(12) . .
C5 Si2 C7 103.30(12) . .
Si2 C7 Cs 146.05(10) . 2_565
C13 C8 C9 118.05(18) . .
C13 C8 P 119.23(15) . .
C9 C8 P 122.68(15) . .
C10 C9 C8 121.7(2) . .
C11 C10 C9 119.8(2) . .
C10 C11 C12 119.4(2) . .
C11 C12 C13 121.6(2) . .
C12 C13 C8 119.4(2) . .
C12 C13 C14 117.9(2) . .
C8 C13 C14 122.68(18) . .
N1 C14 C13 114.87(19) . .
C16 N1 C15 109.1(2) . .
C16 N1 C14 111.50(19) . .
C15 N1 C14 108.1(2) . .
C16 N1 Cs 115.19(16) . .
C15 N1 Cs 87.93(15) . .
C14 N1 Cs 121.49(13) . .
C18 C17 C22 117.2(2) . .
C18 C17 P 116.30(16) . .
C22 C17 P 125.40(15) . .
C19 C18 C17 122.7(2) . .
C19 C18 Cs 69.88(11) . 2_565
C17 C18 Cs 91.45(12) . 2_565
C18 C19 C20 119.46(19) . .
C18 C19 Cs 88.77(12) . 2_565
C20 C19 Cs 79.13(12) . 2_565
C21 C20 C19 119.22(19) . .
C21 C20 Cs 89.19(13) . 2_565
C19 C20 Cs 78.52(12) . 2_565
C20 C21 C22 122.1(2) . .
C20 C21 Cs 69.66(12) . 2_565
C22 C21 Cs 90.82(13) . 2_565
C21 C22 C17 119.3(2) . .
C21 C22 C23 117.67(19) . .
C17 C22 C23 123.0(2) . .
N2 C23 C22 114.31(17) . .
C25 N2 C24 109.46(19) . .
C25 N2 C23 111.91(17) . .
C24 N2 C23 109.03(18) . .
C25 N2 Cs 104.63(13) . .
C24 N2 Cs 96.20(13) . .
C23 N2 Cs 124.10(12) . .
C27 C26 C31 116.3(3) . .
C27 C26 C32 120.7(3) . .
C31 C26 C32 122.8(3) . .
C28 C27 C26 121.1(3) . .
C29 C28 C27 121.3(3) . .
C28 C29 C30 121.0(3) . .
C29 C30 C31 120.7(3) . .
C29 C30 Cs 103.29(19) . .
C31 C30 Cs 82.61(15) . .
C30 C31 C26 119.6(3) . .
C30 C31 Cs 76.83(15) . .
C26 C31 Cs 105.90(16) . .

loop_
_geom_bond_atom_site_label_1
_geom_bond_atom_site_label_2
_geom_bond_distance
_geom_bond_site_symmetry_2
Cs N2 3.1039(17) .
Cs N1 3.2758(19) .
Cs C4 3.545(3) .
Cs C19 3.577(2) 2_564
Cs C20 3.585(2) 2_564
Cs P 3.6053(6) .
Cs C30 3.794(3) .
Cs C7 3.800(2) 2_564
Cs C18 3.809(2) 2_564
Cs C21 3.823(2) 2_564
Cs C31 3.864(2) .
P C1 1.757(2) .
P C8 1.8582(19) .
P C17 1.872(2) .
C1 Si1 1.813(2) .
C1 Si2 1.8201(19) .
Si1 C4 1.880(2) .
Si1 C2 1.889(2) .
Si1 C3 1.898(2) .
Si2 C6 1.878(3) .
Si2 C5 1.891(3) .
Si2 C7 1.895(2) .
C7 Cs 3.800(2) 2_565
C8 C13 1.400(3) .
C8 C9 1.401(3) .
C9 C10 1.387(3) .
C10 C11 1.379(3) .
C11 C12 1.380(4) .
C12 C13 1.398(3) .
C13 C14 1.507(3) .
C14 N1 1.473(3) .
N1 C16 1.454(3) .
N1 C15 1.467(3) .
C17 C18 1.400(3) .
C17 C22 1.420(3) .
C18 C19 1.387(3) .
C18 Cs 3.809(2) 2_565
C19 C20 1.388(3) .
C19 Cs 3.577(2) 2_565
C20 C21 1.379(3) .
C20 Cs 3.585(2) 2_565
C21 C22 1.399(3) .
C21 Cs 3.823(2) 2_565
C22 C23 1.516(3) .
C23 N2 1.466(3) .
N2 C25 1.456(3) .
N2 C24 1.459(3) .
C26 C27 1.404(4) .
C26 C31 1.418(4) .
C26 C32 1.490(5) .
C27 C28 1.348(5) .
C28 C29 1.318(5) .
C29 C30 1.354(4) .
C30 C31 1.369(4) .
